data_7027543
loop_
_publ_author_name
'Harden, Nicholas C.'
'Humphrey, Elizabeth R.'
'Jeffery, John C.'
'Lee, Siu-Ming'
'Marcaccio, Massimo'
'McCleverty, Jon A.'
'Rees, Leigh H.'
'Ward, Michael D.'

_publ_section_title
;
 Dinuclear oxomolybdenum(V) complexes which show strong electrochemical
 interactions across bis-phenolate bridging ligands: a combined
 spectroelectrochemical and computational study
;
_journal_issue 15
_journal_name_full 'Journal of the Chemical Society, Dalton Transactions'
_journal_page_first 2417
_journal_paper_doi 10.1039/a903841h
_journal_year 1999
_chemical_formula_sum 'C46 H61 B2 Cl4 Mo2 N12 O4 S'
_chemical_formula_weight 1233.43
_chemical_name_systematic
; 
 ? 
;
_space_group_IT_number 2
_symmetry_cell_setting triclinic
_symmetry_space_group_name_Hall '-P 1'
_symmetry_space_group_name_H-M 'P -1'
_atom_sites_solution_hydrogens geom
_atom_sites_solution_primary direct
_atom_sites_solution_secondary difmap
_audit_creation_method SHELXL
_cell_angle_alpha 80.708(10)
_cell_angle_beta 79.243(14)
_cell_angle_gamma 76.397(7)
_cell_formula_units_Z 2
_cell_length_a 10.8807(12)
_cell_length_b 15.5555(13)
_cell_length_c 16.969(3)
_cell_measurement_temperature 173(2)
_cell_volume 2721.6(6)
_computing_structure_refinement 'SHELXL-93 (Sheldrick, 1993)'
_computing_structure_solution 'SHELXS-86 (Sheldrick, 1990)'
_diffrn_ambient_temperature 173(2)
_diffrn_measurement_device 'Siemens SMART Area Detector'
_diffrn_measurement_method '\w rotation with narrow frames (0.3 degrees)'
_diffrn_radiation_monochromator graphite
_diffrn_radiation_source 'fine-focus sealed tube'
_diffrn_radiation_type MoK\a
_diffrn_radiation_wavelength 0.71073
_diffrn_reflns_av_R_equivalents 0.0323
_diffrn_reflns_av_sigmaI/netI 0.0574
_diffrn_reflns_limit_h_max 14
_diffrn_reflns_limit_h_min -14
_diffrn_reflns_limit_k_max 20
_diffrn_reflns_limit_k_min -20
_diffrn_reflns_limit_l_max 22
_diffrn_reflns_limit_l_min -22
_diffrn_reflns_number 28471
_diffrn_reflns_theta_max 27.48
_diffrn_reflns_theta_min 1.72
_exptl_absorpt_coefficient_mu 0.749
_exptl_absorpt_correction_T_max 0.808
_exptl_absorpt_correction_T_min 0.722
_exptl_absorpt_correction_type 'Empirical, pseudo-azimuthal scan (SADABS)'
_exptl_crystal_density_diffrn 1.505
_exptl_crystal_description block
_exptl_crystal_F_000 1262
_exptl_crystal_size_max 0.40
_exptl_crystal_size_mid 0.30
_exptl_crystal_size_min 0.30
_refine_diff_density_max 0.784
_refine_diff_density_min -1.511
_refine_diff_density_rms 0.104
_refine_ls_extinction_method none
_refine_ls_goodness_of_fit_all 1.046
_refine_ls_goodness_of_fit_obs 1.156
_refine_ls_matrix_type full
_refine_ls_number_parameters 696
_refine_ls_number_reflns 12321
_refine_ls_number_restraints 3
_refine_ls_restrained_S_all 1.081
_refine_ls_restrained_S_obs 1.161
_refine_ls_R_factor_all 0.0817
_refine_ls_R_factor_obs 0.0507
_refine_ls_shift/esd_max 0.065
_refine_ls_shift/esd_mean 0.002
_refine_ls_structure_factor_coef Fsqd
_refine_ls_weighting_details 'w=1/[\s^2^(Fo^2^)+(0.0910P)^2^+0.4300P] where P=(Fo^2^+2Fc^2^)/3'
_refine_ls_weighting_scheme calc
_refine_ls_wR_factor_all 0.1648
_refine_ls_wR_factor_obs 0.1459
_reflns_number_observed 8527
_reflns_number_total 12324
_reflns_observed_criterion >2sigma(I)
_cod_data_source_file 903841hsup1.cif
_cod_data_source_block mdw2
_cod_depositor_comments
;
The following automatic conversions were performed:

'_symmetry_cell_setting' value 'Triclinic' changed to 'triclinic'
according to /home/saulius/struct/CIF-dictionaries/cif_core.dic
dictionary named 'cif_core.dic' version 2.4.2 from 2011-04-26.

Automatic conversion script
Id: cif_fix_values 1891 2012-01-12 08:04:46Z andrius 

The following automatic conversions were performed:

'_refine_ls_weighting_scheme' value 'calc
w=1/[\s^2^(Fo^2^)+(0.0910P)^2^+0.4300P] where P=(Fo^2^+2Fc^2^)/3' was
changed to 'calc'. New tag '_refine_ls_weighting_details' was
created. The value of the new tag was set to
'w=1/[\s^2^(Fo^2^)+(0.0910P)^2^+0.4300P] where P=(Fo^2^+2Fc^2^)/3'.

Automatic conversion script
Id: cif_fix_values 3143 2015-03-26 13:38:13Z robertas 
;
_cod_original_cell_volume 2721.7(6)
_cod_original_sg_symbol_H-M P-1
_cod_database_code 7027543

loop_
_symmetry_equiv_pos_as_xyz
'x, y, z'
'-x, -y, -z'

loop_
_atom_site_aniso_label
_atom_site_aniso_U_11
_atom_site_aniso_U_22
_atom_site_aniso_U_33
_atom_site_aniso_U_23
_atom_site_aniso_U_13
_atom_site_aniso_U_12
Mo1 0.0354(2) 0.0243(2) 0.0345(2) 0.00366(15) 0.0124(2) 0.00332(15)
Mo2 0.0397(2) 0.0490(2) 0.0187(2) -0.0022(2) 0.00031(15) -0.0218(2)
B1 0.036(3) 0.026(2) 0.035(3) 0.001(2) 0.007(2) 0.003(2)
B2 0.037(3) 0.033(2) 0.022(2) -0.003(2) 0.001(2) -0.006(2)
Cl2 0.034(2) 0.043(2) 0.034(2) -0.0167(11) 0.0036(12) -0.0020(13)
O2 0.042(4) 0.053(5) 0.022(4) 0.003(4) -0.003(4) -0.013(3)
Cl1 0.036(2) 0.035(3) 0.040(2) 0.001(2) -0.0090(13) -0.011(2)
O1 0.043(7) 0.030(8) 0.032(9) -0.003(5) -0.009(6) -0.003(6)
O1' 0.040(4) 0.036(6) 0.047(5) 0.006(6) -0.004(3) -0.005(6)
O2' 0.034(8) 0.033(5) 0.042(8) -0.021(5) 0.002(5) 0.009(5)
Cl2' 0.034(2) 0.062(3) 0.028(3) 0.004(2) -0.005(2) -0.006(2)
Cl1' 0.037(2) 0.028(2) 0.027(2) 0.0017(13) -0.0049(13) -0.0032(13)
S1 0.0381(6) 0.0254(5) 0.0470(7) 0.0070(5) 0.0175(5) 0.0044(4)
N111 0.027(2) 0.038(2) 0.023(2) 0.0002(15) 0.0021(14) 0.0016(15)
C112 0.028(2) 0.054(3) 0.026(2) -0.002(2) 0.000(2) -0.003(2)
C113 0.043(3) 0.060(3) 0.031(2) -0.013(2) -0.006(2) 0.000(2)
C114 0.040(3) 0.067(3) 0.023(2) 0.004(2) 0.000(2) 0.000(2)
C115 0.033(2) 0.055(3) 0.028(2) 0.010(2) 0.005(2) 0.003(2)
C116 0.050(3) 0.062(3) 0.044(3) 0.019(3) 0.001(2) 0.011(3)
N117 0.029(2) 0.034(2) 0.024(2) 0.0039(14) 0.0032(14) 0.0069(15)
N121 0.031(2) 0.024(2) 0.032(2) -0.0040(14) 0.0035(15) -0.0034(14)
C122 0.032(2) 0.038(2) 0.032(2) -0.007(2) 0.004(2) -0.010(2)
C123 0.027(2) 0.046(3) 0.057(3) -0.007(2) -0.006(2) -0.005(2)
C124 0.043(3) 0.043(3) 0.039(3) -0.012(2) 0.005(2) -0.018(2)
C125 0.050(3) 0.030(2) 0.031(2) -0.005(2) 0.008(2) -0.016(2)
C126 0.081(4) 0.029(2) 0.058(3) -0.007(2) 0.007(3) -0.016(3)
N127 0.043(2) 0.020(2) 0.031(2) -0.0015(14) 0.002(2) -0.0007(15)
N131 0.029(2) 0.030(2) 0.029(2) 0.0001(14) 0.0032(15) 0.0007(14)
C132 0.031(2) 0.047(3) 0.034(2) -0.003(2) 0.010(2) -0.004(2)
C133 0.049(3) 0.049(3) 0.059(3) 0.006(3) 0.024(3) -0.006(2)
C134 0.037(3) 0.048(3) 0.039(3) -0.005(2) 0.014(2) 0.007(2)
C135 0.039(3) 0.042(3) 0.036(2) -0.008(2) 0.005(2) 0.011(2)
C136 0.064(4) 0.039(3) 0.059(3) -0.007(2) 0.015(3) 0.021(3)
N137 0.035(2) 0.026(2) 0.027(2) -0.0022(14) 0.0032(15) 0.0055(14)
O141 0.0308(15) 0.0227(13) 0.0291(15) 0.0006(11) 0.0029(12) 0.0042(11)
C142 0.025(2) 0.025(2) 0.023(2) -0.001(2) 0.000(2) -0.001(2)
C143 0.035(2) 0.031(2) 0.035(2) 0.003(2) 0.012(2) 0.000(2)
C144 0.037(2) 0.028(2) 0.038(2) 0.006(2) 0.014(2) -0.001(2)
C145 0.032(2) 0.021(2) 0.027(2) 0.001(2) 0.005(2) 0.000(2)
C146 0.025(2) 0.028(2) 0.024(2) -0.002(2) 0.005(2) -0.004(2)
C147 0.027(2) 0.024(2) 0.023(2) 0.002(2) 0.002(2) -0.004(2)
N211 0.034(2) 0.027(2) 0.023(2) -0.0002(13) -0.0014(14) -0.0071(14)
C212 0.035(2) 0.033(2) 0.033(2) -0.001(2) -0.007(2) -0.006(2)
C213 0.049(3) 0.030(2) 0.048(3) 0.006(2) -0.002(2) -0.004(2)
C214 0.042(3) 0.033(2) 0.043(3) -0.012(2) -0.002(2) -0.004(2)
C215 0.040(2) 0.042(2) 0.025(2) -0.010(2) -0.002(2) -0.001(2)
C216 0.073(4) 0.053(3) 0.032(3) -0.016(2) 0.013(2) -0.006(3)
N217 0.035(2) 0.029(2) 0.022(2) -0.0022(13) -0.0006(14) -0.0046(14)
N221 0.031(2) 0.036(2) 0.022(2) -0.0064(14) 0.0015(14) -0.0082(15)
C222 0.036(2) 0.044(2) 0.040(3) -0.016(2) -0.002(2) -0.012(2)
C223 0.054(3) 0.081(4) 0.046(3) -0.033(3) 0.003(2) -0.027(3)
C224 0.036(2) 0.037(2) 0.060(3) -0.013(2) -0.003(2) -0.012(2)
C225 0.032(2) 0.026(2) 0.044(3) 0.001(2) 0.002(2) -0.006(2)
C226 0.039(3) 0.039(2) 0.055(3) 0.011(2) 0.006(2) -0.012(2)
N227 0.031(2) 0.028(2) 0.025(2) -0.0003(14) 0.0014(14) -0.0062(14)
N231 0.033(2) 0.037(2) 0.025(2) -0.0002(15) -0.0022(15) -0.009(2)
C232 0.033(2) 0.049(3) 0.031(2) -0.004(2) -0.007(2) -0.003(2)
C233 0.036(3) 0.080(4) 0.044(3) 0.002(3) -0.002(2) -0.012(3)
C234 0.036(3) 0.059(3) 0.029(2) -0.002(2) -0.010(2) 0.002(2)
C235 0.046(3) 0.037(2) 0.025(2) -0.002(2) -0.010(2) -0.003(2)
C236 0.058(3) 0.050(3) 0.026(2) 0.010(2) -0.006(2) -0.007(2)
N237 0.035(2) 0.034(2) 0.019(2) 0.0012(14) -0.0026(14) -0.0071(15)
O241 0.037(2) 0.044(2) 0.0253(15) 0.0013(13) -0.0023(13) -0.0175(14)
C242 0.032(2) 0.031(2) 0.029(2) 0.000(2) 0.000(2) -0.008(2)
C243 0.063(3) 0.052(3) 0.027(2) 0.000(2) -0.004(2) -0.032(3)
C244 0.054(3) 0.049(3) 0.026(2) -0.001(2) -0.001(2) -0.022(2)
C245 0.028(2) 0.024(2) 0.035(2) 0.004(2) 0.005(2) 0.003(2)
C246 0.039(2) 0.025(2) 0.043(3) 0.000(2) -0.001(2) -0.010(2)
C247 0.035(2) 0.035(2) 0.030(2) -0.002(2) -0.005(2) -0.008(2)
Cl32 0.0906(15) 0.143(2) 0.104(2) -0.0098(14) -0.0191(12) -0.0398(14)
Cl31 0.134(2) 0.142(2) 0.178(3) 0.016(2) -0.046(2) -0.037(2)
C31 0.135(8) 0.109(6) 0.096(6) 0.000(5) -0.049(6) -0.052(6)
C2 0.054(5) 0.071(5) 0.134(9) -0.026(5) 0.041(5) -0.014(4)
C1 0.125(9) 0.070(6) 0.186(13) -0.005(7) -0.009(8) 0.002(6)
C3 0.107(10) 0.245(20) 0.712(54) -0.195(25) -0.112(23) 0.002(16)

loop_
_atom_site_label
_atom_site_type_symbol
_atom_site_fract_x
_atom_site_fract_y
_atom_site_fract_z
_atom_site_U_iso_or_equiv
_atom_site_thermal_displace_type
_atom_site_occupancy
_atom_site_calc_flag
_atom_site_refinement_flags
_atom_site_disorder_group
Mo1 Mo 0.17591(4) 0.54798(2) -0.33934(2) 0.03623(12) Uani 1 d . .
Mo2 Mo 0.31798(4) -0.16335(3) -0.06537(2) 0.03454(12) Uani 1 d . .
B1 B 0.0781(5) 0.7664(3) -0.3873(3) 0.0361(12) Uani 1 d . .
H1 H 0.0370(43) 0.8432(29) -0.4071(28) 0.043 Uiso 1 d . .
B2 B 0.1717(5) -0.2140(3) 0.1219(3) 0.0315(10) Uani 1 d . .
H2 H 0.1231(42) -0.2294(27) 0.1835(27) 0.038 Uiso 1 d . .
Cl2 Cl 0.4581(4) -0.2679(3) -0.1355(2) 0.0374(8) Uani 0.595(8) d P 1
O2 O 0.2217(10) -0.1071(7) -0.1348(6) 0.040(2) Uani 0.595(8) d P 1
Cl1 Cl 0.0716(7) 0.4484(4) -0.3488(5) 0.0367(11) Uani 0.442(8) d P 1
O1 O 0.2145(19) 0.5146(11) -0.2367(10) 0.035(4) Uani 0.442(8) d P 1
O1' O 0.0681(15) 0.4793(7) -0.3497(10) 0.043(3) Uani 0.558(8) d P 2
O2' O 0.4194(14) -0.2562(10) -0.1157(10) 0.038(3) Uani 0.405(8) d P 2
Cl2' Cl 0.2154(5) -0.0910(4) -0.1653(3) 0.0433(13) Uani 0.405(8) d P 2
Cl1' Cl 0.2287(5) 0.4930(3) -0.2168(3) 0.0319(9) Uani 0.558(8) d P 2
S1 S 0.66898(11) 0.12537(7) -0.37055(7) 0.0432(3) Uani 1 d . .
N111 N 0.1322(3) 0.6267(2) -0.4558(2) 0.0321(8) Uani 1 d . .
C112 C 0.1272(4) 0.6017(3) -0.5273(3) 0.0379(10) Uani 1 d . .
C113 C 0.1770(5) 0.5088(3) -0.5467(3) 0.0456(12) Uani 1 d . .
H11A H 0.1702(30) 0.5062(5) -0.6031(7) 0.068 Uiso 1 calc R .
H11B H 0.1267(21) 0.4692(5) -0.5109(14) 0.068 Uiso 1 calc R .
H11C H 0.2669(10) 0.4896(9) -0.5390(20) 0.068 Uiso 1 calc R .
C114 C 0.0698(5) 0.6761(3) -0.5760(3) 0.0468(12) Uani 1 d . .
H114 H 0.0528(5) 0.6775(3) -0.6292(3) 0.056 Uiso 1 calc R .
C115 C 0.0425(4) 0.7469(3) -0.5314(3) 0.0439(12) Uani 1 d . .
C116 C -0.0177(5) 0.8426(4) -0.5541(3) 0.060(2) Uani 1 d . .
H11D H 0.0469(10) 0.8790(5) -0.5615(23) 0.090 Uiso 1 calc R .
H11E H -0.0871(25) 0.8628(8) -0.5110(11) 0.090 Uiso 1 calc R .
H11F H -0.0522(33) 0.8486(5) -0.6045(13) 0.090 Uiso 1 calc R .
N117 N 0.0809(3) 0.7167(2) -0.4594(2) 0.0331(8) Uani 1 d . .
N121 N 0.2750(3) 0.6613(2) -0.3448(2) 0.0308(8) Uani 1 d . .
C122 C 0.3914(4) 0.6643(3) -0.3298(3) 0.0343(10) Uani 1 d . .
C123 C 0.4845(4) 0.5831(3) -0.3032(3) 0.0437(11) Uani 1 d . .
H12A H 0.5685(8) 0.5976(6) -0.3072(19) 0.066 Uiso 1 calc R .
H12B H 0.4913(24) 0.5369(8) -0.3378(13) 0.066 Uiso 1 calc R .
H12C H 0.4551(16) 0.5611(13) -0.2470(7) 0.066 Uiso 1 calc R .
C124 C 0.4050(5) 0.7522(3) -0.3427(3) 0.0409(11) Uani 1 d . .
H124 H 0.4779(5) 0.7729(3) -0.3369(3) 0.049 Uiso 1 calc R .
C125 C 0.2942(5) 0.8032(3) -0.3653(3) 0.0378(10) Uani 1 d . .
C126 C 0.2574(6) 0.9021(3) -0.3874(3) 0.0574(15) Uani 1 d . .
H12D H 0.2554(37) 0.9156(3) -0.4456(5) 0.086 Uiso 1 calc R .
H12E H 0.3203(21) 0.9306(4) -0.3731(21) 0.086 Uiso 1 calc R .
H12F H 0.1725(17) 0.9250(5) -0.3578(18) 0.086 Uiso 1 calc R .
N127 N 0.2143(3) 0.7479(2) -0.3668(2) 0.0335(8) Uani 1 d . .
N131 N 0.0064(3) 0.6413(2) -0.2893(2) 0.0318(8) Uani 1 d . .
C132 C -0.0907(4) 0.6304(3) -0.2300(3) 0.0404(11) Uani 1 d . .
C133 C -0.1057(5) 0.5418(3) -0.1853(3) 0.059(2) Uani 1 d . .
H13A H -0.1205(36) 0.5046(10) -0.2225(6) 0.088 Uiso 1 calc R .
H13B H -0.1787(23) 0.5499(4) -0.1416(15) 0.088 Uiso 1 calc R .
H13C H -0.0277(15) 0.5128(11) -0.1624(19) 0.088 Uiso 1 calc R .
C134 C -0.1697(4) 0.7124(3) -0.2181(3) 0.0468(12) Uani 1 d . .
H134 H -0.2458(4) 0.7236(3) -0.1801(3) 0.056 Uiso 1 calc R .
C135 C -0.1167(4) 0.7743(3) -0.2718(3) 0.0431(12) Uani 1 d . .
C136 C -0.1596(6) 0.8735(3) -0.2840(3) 0.063(2) Uani 1 d . .
H13D H -0.2216(30) 0.8932(4) -0.2372(12) 0.094 Uiso 1 calc R .
H13E H -0.1997(35) 0.8914(4) -0.3329(14) 0.094 Uiso 1 calc R .
H13F H -0.0855(8) 0.9010(3) -0.2898(25) 0.094 Uiso 1 calc R .
N137 N -0.0099(3) 0.7313(2) -0.3149(2) 0.0324(8) Uani 1 d . .
O141 O 0.3342(3) 0.4858(2) -0.3982(2) 0.0306(6) Uani 1 d . .
C142 C 0.4032(4) 0.4005(2) -0.3912(2) 0.0257(8) Uani 1 d . .
C143 C 0.3651(4) 0.3335(3) -0.3334(3) 0.0380(11) Uani 1 d . .
H143 H 0.2859(4) 0.3460(3) -0.2983(3) 0.046 Uiso 1 calc R .
C144 C 0.4426(4) 0.2487(3) -0.3268(3) 0.0391(11) Uani 1 d . .
H144 H 0.4160(4) 0.2035(3) -0.2871(3) 0.047 Uiso 1 calc R .
C145 C 0.5582(4) 0.2294(2) -0.3776(2) 0.0297(9) Uani 1 d . .
C146 C 0.5932(4) 0.2954(2) -0.4371(2) 0.0273(8) Uani 1 d . .
H146 H 0.6707(4) 0.2821(2) -0.4736(2) 0.033 Uiso 1 calc R .
C147 C 0.5176(4) 0.3800(2) -0.4441(2) 0.0262(8) Uani 1 d . .
H147 H 0.5434(4) 0.4244(2) -0.4850(2) 0.031 Uiso 1 calc R .
N211 N 0.2011(3) -0.0762(2) 0.0238(2) 0.0284(7) Uani 1 d . .
C212 C 0.1646(4) 0.0123(3) 0.0209(3) 0.0336(9) Uani 1 d . .
C213 C 0.1997(5) 0.0750(3) -0.0523(3) 0.0454(12) Uani 1 d . .
H21A H 0.2899(10) 0.0776(17) -0.0570(11) 0.068 Uiso 1 calc R .
H21B H 0.1461(22) 0.1346(6) -0.0471(10) 0.068 Uiso 1 calc R .
H21C H 0.1860(30) 0.0537(12) -0.1006(4) 0.068 Uiso 1 calc R .
C214 C 0.0919(4) 0.0340(3) 0.0943(3) 0.0398(11) Uani 1 d . .
H214 H 0.0549(4) 0.0923(3) 0.1084(3) 0.048 Uiso 1 calc R .
C215 C 0.0839(4) -0.0445(3) 0.1421(3) 0.0367(10) Uani 1 d . .
C216 C 0.0168(6) -0.0622(4) 0.2269(3) 0.0558(14) Uani 1 d . .
H21D H -0.0430(27) -0.0076(8) 0.2424(9) 0.084 Uiso 1 calc R .
H21E H 0.0802(6) -0.0811(24) 0.2639(4) 0.084 Uiso 1 calc R .
H21F H -0.0304(29) -0.1093(18) 0.2299(6) 0.084 Uiso 1 calc R .
N217 N 0.1499(3) -0.1115(2) 0.0988(2) 0.0292(7) Uani 1 d . .
N221 N 0.1772(3) -0.2459(2) -0.0202(2) 0.0298(7) Uani 1 d . .
C222 C 0.1146(4) -0.2857(3) -0.0606(3) 0.0387(10) Uani 1 d . .
C223 C 0.1494(5) -0.2918(4) -0.1490(3) 0.0567(14) Uani 1 d . .
H22A H 0.0885(21) -0.3194(22) -0.1666(5) 0.085 Uiso 1 calc R .
H22B H 0.2359(14) -0.3282(20) -0.1602(4) 0.085 Uiso 1 calc R .
H22C H 0.1465(34) -0.2319(4) -0.1784(3) 0.085 Uiso 1 calc R .
C224 C 0.0190(4) -0.3179(3) -0.0064(3) 0.0435(11) Uani 1 d . .
H224 H -0.0388(4) -0.3495(3) -0.0183(3) 0.052 Uiso 1 calc R .
C225 C 0.0235(4) -0.2955(3) 0.0685(3) 0.0357(10) Uani 1 d . .
C226 C -0.0602(5) -0.3099(3) 0.1474(3) 0.0473(12) Uani 1 d . .
H22D H -0.1202(21) -0.3460(19) 0.1420(6) 0.071 Uiso 1 calc R .
H22E H -0.1082(24) -0.2522(3) 0.1637(10) 0.071 Uiso 1 calc R .
H22F H -0.0074(5) -0.3410(20) 0.1885(5) 0.071 Uiso 1 calc R .
N227 N 0.1205(3) -0.2524(2) 0.0596(2) 0.0291(7) Uani 1 d . .
N231 N 0.3983(3) -0.2289(2) 0.0477(2) 0.0321(8) Uani 1 d . .
C232 C 0.5167(4) -0.2660(3) 0.0615(3) 0.0388(10) Uani 1 d . .
C233 C 0.6338(5) -0.2568(4) 0.0011(3) 0.0552(14) Uani 1 d . .
H23A H 0.6397(20) -0.2922(20) -0.0428(12) 0.083 Uiso 1 calc R .
H23B H 0.7099(5) -0.2782(23) 0.0276(6) 0.083 Uiso 1 calc R .
H23C H 0.6283(17) -0.1940(5) -0.0209(17) 0.083 Uiso 1 calc R .
C234 C 0.5118(5) -0.3137(3) 0.1385(3) 0.0432(11) Uani 1 d . .
H234 H 0.5824(5) -0.3466(3) 0.1637(3) 0.052 Uiso 1 calc R .
C235 C 0.3852(4) -0.3036(3) 0.1704(3) 0.0368(10) Uani 1 d . .
C236 C 0.3242(5) -0.3417(3) 0.2508(3) 0.0473(12) Uani 1 d . .
H23D H 0.3908(5) -0.3756(19) 0.2821(8) 0.071 Uiso 1 calc R .
H23E H 0.2708(25) -0.3814(17) 0.2427(3) 0.071 Uiso 1 calc R .
H23F H 0.2709(25) -0.2932(3) 0.2801(9) 0.071 Uiso 1 calc R .
N237 N 0.3169(3) -0.2518(2) 0.1162(2) 0.0300(7) Uani 1 d . .
O241 O 0.4399(3) -0.0858(2) -0.0826(2) 0.0349(7) Uani 1 d . .
C242 C 0.4928(4) -0.0401(3) -0.1496(3) 0.0316(9) Uani 1 d . .
C243 C 0.4831(5) -0.0526(3) -0.2276(3) 0.0450(12) Uani 1 d . .
H243 H 0.4414(5) -0.0971(3) -0.2355(3) 0.054 Uiso 1 calc R .
C244 C 0.5341(5) -0.0006(3) -0.2931(3) 0.0420(11) Uani 1 d . .
H244 H 0.5254(5) -0.0088(3) -0.3459(3) 0.050 Uiso 1 calc R .
C245 C 0.5977(4) 0.0634(3) -0.2840(3) 0.0329(10) Uani 1 d . .
C246 C 0.6093(4) 0.0749(3) -0.2070(3) 0.0363(10) Uani 1 d . .
H246 H 0.6531(4) 0.1186(3) -0.2000(3) 0.044 Uiso 1 calc R .
C247 C 0.5581(4) 0.0241(3) -0.1398(3) 0.0337(9) Uani 1 d . .
H247 H 0.5673(4) 0.0327(3) -0.0872(3) 0.040 Uiso 1 calc R .
Cl32 Cl 0.2516(2) 1.2744(2) -0.58876(15) 0.1102(7) Uani 1 d . .
Cl31 Cl 0.3765(3) 1.1211(2) -0.4907(2) 0.1511(11) Uani 1 d . .
C31 C 0.3223(9) 1.2384(5) -0.5020(5) 0.106(3) Uani 1 d . .
H31A H 0.2593(9) 1.2561(5) -0.4541(5) 0.127 Uiso 1 calc R .
H31B H 0.3954(9) 1.2672(5) -0.5053(5) 0.127 Uiso 1 calc R .
C2 C -0.3682(8) 0.4673(6) -0.0340(7) 0.092(3) Uani 1 d U .
C1 C -0.3435(12) 0.4893(7) 0.0187(9) 0.134(4) Uani 1 d U .
C3 C -0.4384(14) 0.4880(15) -0.0234(23) 0.339(17) Uani 1 d U .

loop_
_atom_type_symbol
_atom_type_description
_atom_type_scat_dispersion_real
_atom_type_scat_dispersion_imag
_atom_type_scat_source
C C 0.0033 0.0016 'International Tables Vol C Tables 4.2.6.8 and 6.1.1.4'
H H 0.0000 0.0000 'International Tables Vol C Tables 4.2.6.8 and 6.1.1.4'
B B 0.0013 0.0007 'International Tables Vol C Tables 4.2.6.8 and 6.1.1.4'
N N 0.0061 0.0033 'International Tables Vol C Tables 4.2.6.8 and 6.1.1.4'
O O 0.0106 0.0060 'International Tables Vol C Tables 4.2.6.8 and 6.1.1.4'
S S 0.1246 0.1234 'International Tables Vol C Tables 4.2.6.8 and 6.1.1.4'
Cl Cl 0.1484 0.1585 'International Tables Vol C Tables 4.2.6.8 and 6.1.1.4'
Mo Mo -1.6832 0.6857 'International Tables Vol C Tables 4.2.6.8 and 6.1.1.4'

loop_
_geom_angle_atom_site_label_1
_geom_angle_atom_site_label_2
_geom_angle_atom_site_label_3
_geom_angle
_geom_angle_site_symmetry_3
O1' Mo1 O141 100.1(5) .
O1 Mo1 O141 98.5(6) .
O1 Mo1 Cl1 101.2(6) .
O141 Mo1 Cl1 93.1(2) .
O1' Mo1 N131 86.9(5) .
O1 Mo1 N131 88.2(6) .
O141 Mo1 N131 168.55(12) .
Cl1 Mo1 N131 94.6(2) .
O1' Mo1 N111 88.1(5) .
O1 Mo1 N111 163.4(6) .
O141 Mo1 N111 88.16(12) .
Cl1 Mo1 N111 93.6(2) .
N131 Mo1 N111 83.01(12) .
O1' Mo1 Cl1' 102.0(5) .
O141 Mo1 Cl1' 94.8(2) .
N131 Mo1 Cl1' 92.6(2) .
N111 Mo1 Cl1' 168.8(2) .
O1' Mo1 N121 164.8(4) .
O1 Mo1 N121 86.3(6) .
O141 Mo1 N121 87.21(12) .
Cl1 Mo1 N121 172.4(2) .
N131 Mo1 N121 83.95(12) .
N111 Mo1 N121 78.81(13) .
Cl1' Mo1 N121 90.5(2) .
O2 Mo2 O241 98.9(4) .
O2' Mo2 O241 98.7(5) .
O2 Mo2 N221 88.2(4) .
O2' Mo2 N221 88.6(5) .
O241 Mo2 N221 168.25(12) .
O2 Mo2 N211 88.8(3) .
O2' Mo2 N211 165.1(5) .
O241 Mo2 N211 86.78(12) .
N221 Mo2 N211 84.01(12) .
O2' Mo2 Cl2' 99.5(5) .
O241 Mo2 Cl2' 94.4(2) .
N221 Mo2 Cl2' 93.4(2) .
N211 Mo2 Cl2' 93.8(2) .
O2 Mo2 N231 165.5(3) .
O2' Mo2 N231 87.4(5) .
O241 Mo2 N231 88.08(12) .
N221 Mo2 N231 83.01(13) .
N211 Mo2 N231 78.90(12) .
Cl2' Mo2 N231 172.1(2) .
O2 Mo2 Cl2 102.8(3) .
O241 Mo2 Cl2 92.56(14) .
N221 Mo2 Cl2 94.98(14) .
N211 Mo2 Cl2 168.33(14) .
N231 Mo2 Cl2 89.43(14) .
N137 B1 N127 109.3(4) .
N137 B1 N117 108.9(4) .
N127 B1 N117 108.5(3) .
N227 B2 N237 108.7(3) .
N227 B2 N217 107.8(3) .
N237 B2 N217 108.2(4) .
C245 S1 C145 103.4(2) .
C112 N111 N117 107.3(3) .
C112 N111 Mo1 131.7(3) .
N117 N111 Mo1 120.2(2) .
N111 C112 C114 108.7(4) .
N111 C112 C113 122.9(4) .
C114 C112 C113 128.4(4) .
C115 C114 C112 106.4(4) .
N117 C115 C114 108.1(4) .
N117 C115 C116 122.5(5) .
C114 C115 C116 129.4(5) .
C115 N117 N111 109.6(4) .
C115 N117 B1 130.6(4) .
N111 N117 B1 119.8(3) .
C122 N121 N127 106.9(3) .
C122 N121 Mo1 132.7(3) .
N127 N121 Mo1 120.5(3) .
N121 C122 C124 109.1(4) .
N121 C122 C123 122.6(4) .
C124 C122 C123 128.3(4) .
C125 C124 C122 107.2(4) .
C124 C125 N127 108.0(4) .
C124 C125 C126 129.7(4) .
N127 C125 C126 122.2(4) .
C125 N127 N121 108.8(4) .
C125 N127 B1 132.0(4) .
N121 N127 B1 119.2(3) .
C132 N131 N137 106.9(3) .
C132 N131 Mo1 132.3(3) .
N137 N131 Mo1 120.6(2) .
N131 C132 C134 109.3(4) .
N131 C132 C133 123.2(4) .
C134 C132 C133 127.4(4) .
C135 C134 C132 106.6(4) .
N137 C135 C134 108.1(4) .
N137 C135 C136 122.1(4) .
C134 C135 C136 129.7(4) .
C135 N137 N131 109.0(3) .
C135 N137 B1 130.0(4) .
N131 N137 B1 120.7(3) .
C142 O141 Mo1 134.2(2) .
O141 C142 C143 122.9(3) .
O141 C142 C147 118.2(3) .
C143 C142 C147 118.9(3) .
C144 C143 C142 120.2(4) .
C145 C144 C143 120.6(4) .
C144 C145 C146 118.8(4) .
C144 C145 S1 124.4(3) .
C146 C145 S1 116.8(3) .
C147 C146 C145 121.1(3) .
C146 C147 C142 120.1(3) .
C212 N211 N217 106.7(3) .
C212 N211 Mo2 132.3(3) .
N217 N211 Mo2 121.0(2) .
N211 C212 C214 109.5(4) .
N211 C212 C213 122.9(4) .
C214 C212 C213 127.6(4) .
C215 C214 C212 106.7(4) .
N217 C215 C214 107.6(4) .
N217 C215 C216 122.0(4) .
C214 C215 C216 130.4(4) .
C215 N217 N211 109.4(3) .
C215 N217 B2 130.3(3) .
N211 N217 B2 120.3(3) .
C222 N221 N227 107.4(3) .
C222 N221 Mo2 130.3(3) .
N227 N221 Mo2 121.5(2) .
N221 C222 C224 108.6(4) .
N221 C222 C223 122.9(4) .
C224 C222 C223 128.5(4) .
C225 C224 C222 107.1(4) .
N227 C225 C224 107.6(4) .
N227 C225 C226 122.3(4) .
C224 C225 C226 130.1(4) .
C225 N227 N221 109.2(3) .
C225 N227 B2 130.8(4) .
N221 N227 B2 120.0(3) .
C232 N231 N237 106.9(3) .
C232 N231 Mo2 132.4(3) .
N237 N231 Mo2 119.6(3) .
N231 C232 C234 109.2(4) .
N231 C232 C233 123.5(4) .
C234 C232 C233 127.2(4) .
C235 C234 C232 106.2(4) .
N237 C235 C234 108.3(4) .
N237 C235 C236 122.4(4) .
C234 C235 C236 129.2(4) .
C235 N237 N231 109.3(3) .
C235 N237 B2 130.6(4) .
N231 N237 B2 119.9(3) .
C242 O241 Mo2 132.5(3) .
O241 C242 C243 123.0(4) .
O241 C242 C247 118.0(4) .
C243 C242 C247 119.0(4) .
C244 C243 C242 119.9(4) .
C243 C244 C245 121.6(4) .
C244 C245 C246 118.6(4) .
C244 C245 S1 120.1(3) .
C246 C245 S1 121.2(3) .
C245 C246 C247 121.2(4) .
C246 C247 C242 119.7(4) .
Cl32 C31 Cl31 110.7(4) .
C3 C2 C1 92.5(28) .
C2 C1 C3 33.6(12) .
C2 C3 C1 53.9(19) .
C2 C3 C3 160.0(59) 2_465
C1 C3 C3 111.2(38) 2_465

loop_
_geom_bond_atom_site_label_1
_geom_bond_atom_site_label_2
_geom_bond_distance
_geom_bond_site_symmetry_2
Mo1 O1' 1.810(14) .
Mo1 O1 1.83(2) .
Mo1 O141 1.945(3) .
Mo1 Cl1 2.165(6) .
Mo1 N131 2.187(3) .
Mo1 N111 2.220(3) .
Mo1 Cl1' 2.242(5) .
Mo1 N121 2.254(3) .
Mo2 O2 1.716(10) .
Mo2 O2' 1.825(13) .
Mo2 O241 1.947(3) .
Mo2 N221 2.180(3) .
Mo2 N211 2.209(3) .
Mo2 Cl2' 2.211(5) .
Mo2 N231 2.250(3) .
Mo2 Cl2 2.273(4) .
B1 N137 1.521(6) .
B1 N127 1.536(7) .
B1 N117 1.542(6) .
B2 N227 1.538(6) .
B2 N237 1.541(6) .
B2 N217 1.551(6) .
S1 C245 1.777(4) .
S1 C145 1.778(4) .
N111 C112 1.346(5) .
N111 N117 1.376(5) .
C112 C114 1.398(6) .
C112 C113 1.487(6) .
C114 C115 1.381(7) .
C115 N117 1.342(6) .
C115 C116 1.498(6) .
N121 C122 1.351(5) .
N121 N127 1.380(4) .
C122 C124 1.388(6) .
C122 C123 1.487(6) .
C124 C125 1.362(7) .
C125 N127 1.364(6) .
C125 C126 1.500(6) .
N131 C132 1.338(5) .
N131 N137 1.376(4) .
C132 C134 1.381(6) .
C132 C133 1.491(7) .
C134 C135 1.368(7) .
C135 N137 1.345(5) .
C135 C136 1.496(6) .
O141 C142 1.361(4) .
C142 C143 1.394(5) .
C142 C147 1.394(5) .
C143 C144 1.389(6) .
C144 C145 1.383(5) .
C145 C146 1.388(5) .
C146 C147 1.379(5) .
N211 C212 1.336(5) .
N211 N217 1.373(4) .
C212 C214 1.390(6) .
C212 C213 1.498(6) .
C214 C215 1.364(6) .
C215 N217 1.356(5) .
C215 C216 1.502(6) .
N221 C222 1.353(5) .
N221 N227 1.377(4) .
C222 C224 1.386(6) .
C222 C223 1.490(6) .
C224 C225 1.383(7) .
C225 N227 1.351(5) .
C225 C226 1.489(6) .
N231 C232 1.329(5) .
N231 N237 1.375(4) .
C232 C234 1.392(6) .
C232 C233 1.498(6) .
C234 C235 1.365(6) .
C235 N237 1.335(5) .
C235 C236 1.497(6) .
O241 C242 1.348(5) .
C242 C243 1.395(6) .
C242 C247 1.401(6) .
C243 C244 1.374(6) .
C244 C245 1.380(6) .
C245 C246 1.380(6) .
C246 C247 1.383(6) .
Cl32 C31 1.740(8) .
Cl31 C31 1.772(9) .
C2 C3 0.76(2) .
C2 C1 1.10(2) .
C1 C3 1.37(3) .
C3 C3 1.43(5) 2_465
